data_7109440
loop_
_publ_author_name
'Di Sun'
'Shuai Yuan'
'Hua Wang'
'Hai-Feng Lu'
'Sheng-Yu Feng'
'Dao-Feng Sun'

_publ_section_title
;
 Luminescence thermochromism of two entangled copper-iodide networks with
 a large temperature-dependent emission shift
;
_journal_name_full Chem.Commun.
_journal_page_first 6152
_journal_paper_doi 10.1039/c3cc42741b
_journal_volume 49
_journal_year 2013
_chemical_formula_sum 'C15 H21 Cu3 I3 N6'
_chemical_formula_weight 856.70
_space_group_IT_number 15
_symmetry_cell_setting monoclinic
_symmetry_space_group_name_Hall '-C 2yc'
_symmetry_space_group_name_H-M 'C 1 2/c 1'
_atom_sites_solution_hydrogens geom
_atom_sites_solution_primary direct
_atom_sites_solution_secondary difmap
_audit_creation_method SHELXL-97
_cell_angle_alpha 90.00
_cell_angle_beta 100.823(5)
_cell_angle_gamma 90.00
_cell_formula_units_Z 8
_cell_length_a 25.640(7)
_cell_length_b 11.421(3)
_cell_length_c 16.219(5)
_cell_measurement_reflns_used 816
_cell_measurement_temperature 298(2)
_cell_measurement_theta_max 19.90
_cell_measurement_theta_min 2.24
_cell_volume 4665(2)
_computing_structure_refinement 'SHELXL-97 (Sheldrick, 1997)'
_computing_structure_solution 'SHELXS-97 (Sheldrick, 1990)'
_diffrn_ambient_temperature 298(2)
_diffrn_measured_fraction_theta_full 0.997
_diffrn_measured_fraction_theta_max 0.997
_diffrn_radiation_monochromator graphite
_diffrn_radiation_source 'fine-focus sealed tube'
_diffrn_radiation_type MoK\a
_diffrn_radiation_wavelength 0.71073
_diffrn_reflns_av_R_equivalents 0.0391
_diffrn_reflns_av_sigmaI/netI 0.0529
_diffrn_reflns_limit_h_max 27
_diffrn_reflns_limit_h_min -30
_diffrn_reflns_limit_k_max 7
_diffrn_reflns_limit_k_min -13
_diffrn_reflns_limit_l_max 19
_diffrn_reflns_limit_l_min -18
_diffrn_reflns_number 10182
_diffrn_reflns_theta_full 25.00
_diffrn_reflns_theta_max 25.00
_diffrn_reflns_theta_min 1.96
_exptl_absorpt_coefficient_mu 6.694
_exptl_absorpt_correction_T_max 0.6165
_exptl_absorpt_correction_T_min 0.5541
_exptl_absorpt_correction_type multi-scan
_exptl_absorpt_process_details sadabs
_exptl_crystal_density_diffrn 2.440
_exptl_crystal_density_method 'not measured'
_exptl_crystal_F_000 3192
_exptl_crystal_size_max 0.10
_exptl_crystal_size_mid 0.10
_exptl_crystal_size_min 0.08
_refine_diff_density_max 1.872
_refine_diff_density_min -1.266
_refine_diff_density_rms 0.190
_refine_ls_extinction_method none
_refine_ls_goodness_of_fit_ref 1.019
_refine_ls_hydrogen_treatment constr
_refine_ls_matrix_type full
_refine_ls_number_parameters 280
_refine_ls_number_reflns 4117
_refine_ls_number_restraints 90
_refine_ls_restrained_S_all 1.009
_refine_ls_R_factor_all 0.0841
_refine_ls_R_factor_gt 0.0506
_refine_ls_shift/su_max 0.000
_refine_ls_shift/su_mean 0.000
_refine_ls_structure_factor_coef Fsqd
_refine_ls_weighting_details 'calc w=1/[\s^2^(Fo^2^)+(0.1000P)^2^+0.0000P] where P=(Fo^2^+2Fc^2^)/3'
_refine_ls_weighting_scheme calc
_refine_ls_wR_factor_gt 0.1424
_refine_ls_wR_factor_ref 0.1688
_reflns_number_gt 2748
_reflns_number_total 4117
_reflns_threshold_expression >2sigma(I)
_cod_data_source_file c3cc42741b.txt
_cod_data_source_block 2-298K
_cod_original_sg_symbol_H-M 'C2/c '
_cod_database_code 7109440

loop_
_symmetry_equiv_pos_as_xyz
'x, y, z'
'-x, y, -z+1/2'
'x+1/2, y+1/2, z'
'-x+1/2, y+1/2, -z+1/2'
'-x, -y, -z'
'x, -y, z-1/2'
'-x+1/2, -y+1/2, -z'
'x+1/2, -y+1/2, z-1/2'

loop_
_atom_site_label
_atom_site_type_symbol
_atom_site_fract_x
_atom_site_fract_y
_atom_site_fract_z
_atom_site_U_iso_or_equiv
_atom_site_adp_type
_atom_site_occupancy
_atom_site_symmetry_multiplicity
_atom_site_calc_flag
_atom_site_refinement_flags
Cu1 Cu 0.02123(7) 0.72605(13) -0.16118(9) 0.0648(5) Uani 1 1 d .
Cu2 Cu -0.05028(5) 0.56306(12) -0.23424(9) 0.0553(4) Uani 1 1 d .
Cu3 Cu -0.25411(6) 0.29468(12) 0.42941(9) 0.0605(4) Uani 1 1 d .
I1 I -0.08321(3) 0.79076(6) -0.23274(5) 0.0557(3) Uani 1 1 d .
I2 I 0.03734(3) 0.49592(6) -0.11636(4) 0.0516(3) Uani 1 1 d .
I3 I -0.16393(3) 0.20704(7) 0.50002(6) 0.0674(3) Uani 1 1 d .
C1 C -0.1150(5) 0.4708(12) -0.1172(8) 0.073(4) Uani 1 1 d .
H1 H -0.1020 0.5299 -0.0795 0.088 Uiso 1 1 calc R
C2 C -0.1327(4) 0.3660(10) -0.2273(7) 0.059(3) Uani 1 1 d .
H2 H -0.1335 0.3386 -0.2815 0.071 Uiso 1 1 calc R
C3 C -0.1581(5) 0.3185(12) -0.1711(9) 0.073(4) Uani 1 1 d .
H3 H -0.1798 0.2526 -0.1790 0.087 Uiso 1 1 calc R
C4 C -0.1649(6) 0.3568(15) -0.0167(9) 0.085(4) Uani 1 1 d .
H4A H -0.1706 0.2734 -0.0112 0.102 Uiso 1 1 calc R
H4B H -0.1384 0.3824 0.0306 0.102 Uiso 1 1 calc R
C5 C -0.2144(8) 0.4207(13) -0.0191(11) 0.111(6) Uani 1 1 d .
H5A H -0.2406 0.3964 -0.0672 0.134 Uiso 1 1 calc R
H5B H -0.2085 0.5042 -0.0232 0.134 Uiso 1 1 calc R
C6 C -0.2342(8) 0.3912(18) 0.0654(11) 0.133(8) Uani 1 1 d .
H6A H -0.2725 0.3996 0.0555 0.160 Uiso 1 1 calc R
H6B H -0.2260 0.3098 0.0793 0.160 Uiso 1 1 calc R
C7 C -0.2126(6) 0.4593(13) 0.1342(8) 0.081(4) Uani 1 1 d .
H7A H -0.2139 0.5409 0.1172 0.098 Uiso 1 1 calc R
H7B H -0.1756 0.4381 0.1525 0.098 Uiso 1 1 calc R
C8 C -0.2878(6) 0.4956(10) 0.2164(8) 0.066(3) Uani 1 1 d .
H8 H -0.3078 0.5487 0.1800 0.080 Uiso 1 1 calc R
C9 C -0.3003(4) 0.4544(11) 0.2880(7) 0.057(3) Uani 1 1 d .
H9 H -0.3299 0.4753 0.3103 0.069 Uiso 1 1 calc R
C10 C -0.2267(5) 0.3730(11) 0.2704(7) 0.058(3) Uani 1 1 d .
H10 H -0.1966 0.3259 0.2783 0.070 Uiso 1 1 calc R
C11 C 0.0712(5) 0.8986(9) -0.0202(7) 0.057(3) Uani 1 1 d .
H11 H 0.0950 0.9316 -0.0503 0.069 Uiso 1 1 calc R
C12 C 0.0672(6) 0.9299(12) 0.0578(9) 0.081(4) Uani 1 1 d .
H12A H 0.0810 1.0012 0.0870 0.098 Uiso 1 1 d R
C13 C 0.0168(16) 0.787(4) 0.022(2) 0.067(5) Uani 0.50 1 d PU
H13A H -0.0050 0.7179 0.0242 0.080 Uiso 0.50 1 d PR
C13A C 0.0020(16) 0.803(4) -0.0008(19) 0.066(5) Uani 0.50 1 d PU
H13B H -0.0292 0.7522 -0.0047 0.080 Uiso 0.50 1 d PR
C14 C 0.0264(13) 0.832(3) 0.1816(17) 0.076(4) Uani 0.50 1 d PU
H14A H 0.0268 0.7489 0.1959 0.091 Uiso 0.50 1 d PR
H14B H 0.0621 0.8742 0.2271 0.091 Uiso 0.50 1 d PR
C14A C -0.0062(12) 0.885(3) 0.1374(15) 0.072(4) Uani 0.50 1 d PU
H14C H -0.0129 0.9684 0.1450 0.086 Uiso 0.50 1 d PR
H14D H -0.0469 0.8457 0.1291 0.086 Uiso 0.50 1 d PR
C15 C -0.0132(13) 0.885(3) 0.1864(18) 0.080(5) Uani 0.50 1 d PU
H15A H -0.0409 0.8591 0.1403 0.096 Uiso 0.50 1 d PR
H15B H -0.0107 0.9704 0.1842 0.096 Uiso 0.50 1 d PR
C15A C 0.0296(12) 0.845(3) 0.2284(15) 0.073(4) Uani 0.50 1 d PU
H15C H 0.0650 0.8758 0.2275 0.088 Uiso 0.50 1 d PR
H15D H 0.0308 0.7595 0.2251 0.088 Uiso 0.50 1 d PR
N1 N -0.1050(3) 0.4622(8) -0.1920(6) 0.050(2) Uani 1 1 d .
N2 N -0.1465(4) 0.3837(10) -0.1007(6) 0.070(3) Uani 1 1 d .
N3 N -0.2407(4) 0.4462(9) 0.2057(6) 0.062(3) Uani 1 1 d .
N4 N -0.2614(4) 0.3759(9) 0.3225(6) 0.057(2) Uani 1 1 d .
N5 N 0.0357(4) 0.8117(8) -0.0502(6) 0.061(3) Uani 1 1 d .
N6 N 0.0366(11) 0.850(3) 0.0838(17) 0.070(4) Uani 0.50 1 d PU
N6A N 0.0157(11) 0.876(3) 0.0651(16) 0.067(4) Uani 0.50 1 d PU

loop_
_atom_site_aniso_label
_atom_site_aniso_U_11
_atom_site_aniso_U_22
_atom_site_aniso_U_33
_atom_site_aniso_U_23
_atom_site_aniso_U_13
_atom_site_aniso_U_12
Cu1 0.0827(11) 0.0625(9) 0.0535(9) -0.0160(7) 0.0238(8) -0.0141(8)
Cu2 0.0595(9) 0.0607(9) 0.0500(8) 0.0001(7) 0.0212(7) -0.0149(7)
Cu3 0.0805(11) 0.0637(9) 0.0386(8) 0.0067(6) 0.0139(7) -0.0013(8)
I1 0.0567(5) 0.0494(4) 0.0670(5) -0.0043(3) 0.0274(4) 0.0072(3)
I2 0.0586(5) 0.0581(5) 0.0368(4) 0.0103(3) 0.0056(3) -0.0015(4)
I3 0.0612(5) 0.0784(6) 0.0653(6) 0.0051(4) 0.0190(4) 0.0093(4)
C1 0.081(9) 0.089(9) 0.050(8) -0.005(6) 0.015(7) -0.047(8)
C2 0.068(8) 0.057(7) 0.054(7) -0.007(6) 0.016(6) -0.016(6)
C3 0.072(8) 0.079(9) 0.069(9) -0.010(7) 0.021(7) -0.027(7)
C4 0.071(9) 0.103(11) 0.082(10) 0.014(9) 0.015(8) -0.016(9)
C5 0.179(19) 0.060(9) 0.100(13) 0.002(9) 0.042(13) -0.012(11)
C6 0.187(18) 0.150(16) 0.095(12) -0.050(12) 0.108(13) -0.079(14)
C7 0.104(11) 0.102(10) 0.044(7) -0.006(7) 0.030(7) -0.057(9)
C8 0.083(9) 0.060(8) 0.055(8) 0.009(6) 0.010(7) 0.007(7)
C9 0.050(7) 0.081(8) 0.044(7) -0.006(6) 0.015(6) 0.002(6)
C10 0.070(8) 0.061(7) 0.044(7) -0.005(6) 0.011(6) -0.006(6)
C11 0.070(8) 0.048(6) 0.059(8) -0.011(5) 0.022(6) -0.025(6)
C12 0.113(11) 0.059(8) 0.079(10) -0.019(7) 0.037(9) -0.021(8)
C13 0.098(12) 0.072(9) 0.033(11) 0.000(8) 0.020(9) -0.012(9)
C13A 0.100(12) 0.071(9) 0.031(10) -0.003(8) 0.021(9) -0.012(9)
C14 0.106(11) 0.081(9) 0.043(9) 0.000(8) 0.020(9) -0.005(8)
C14A 0.103(11) 0.080(8) 0.037(9) -0.002(7) 0.023(8) -0.002(7)
C15 0.110(11) 0.084(9) 0.048(9) -0.002(9) 0.017(10) -0.003(8)
C15A 0.105(11) 0.080(9) 0.039(10) -0.006(8) 0.021(9) -0.004(8)
N1 0.049(5) 0.062(6) 0.043(5) 0.010(4) 0.022(4) -0.004(4)
N2 0.076(7) 0.089(8) 0.050(6) -0.007(6) 0.025(5) -0.034(6)
N3 0.079(7) 0.073(7) 0.036(5) -0.002(5) 0.015(5) -0.014(6)
N4 0.059(6) 0.071(6) 0.040(5) 0.008(5) 0.008(5) 0.005(5)
N5 0.088(7) 0.051(6) 0.049(6) -0.001(5) 0.029(5) 0.000(5)
N6 0.102(11) 0.075(9) 0.036(9) -0.003(7) 0.022(8) -0.009(8)
N6A 0.099(12) 0.074(9) 0.032(9) -0.003(7) 0.018(8) -0.005(8)

loop_
_atom_type_symbol
_atom_type_description
_atom_type_scat_dispersion_real
_atom_type_scat_dispersion_imag
_atom_type_scat_source
C C 0.0033 0.0016 'International Tables Vol C Tables 4.2.6.8 and 6.1.1.4'
H H 0.0000 0.0000 'International Tables Vol C Tables 4.2.6.8 and 6.1.1.4'
Cu Cu 0.3201 1.2651 'International Tables Vol C Tables 4.2.6.8 and 6.1.1.4'
I I -0.4742 1.8119 'International Tables Vol C Tables 4.2.6.8 and 6.1.1.4'
N N 0.0061 0.0033 'International Tables Vol C Tables 4.2.6.8 and 6.1.1.4'

loop_
_geom_angle_atom_site_label_1
_geom_angle_atom_site_label_2
_geom_angle_atom_site_label_3
_geom_angle
_geom_angle_site_symmetry_1
_geom_angle_site_symmetry_3
N5 Cu1 I1 114.2(3) . 2_554
N5 Cu1 Cu2 149.6(3) . 2_554
I1 Cu1 Cu2 61.22(5) 2_554 2_554
N5 Cu1 Cu2 135.6(3) . .
I1 Cu1 Cu2 110.13(6) 2_554 .
Cu2 Cu1 Cu2 60.05(7) 2_554 .
N5 Cu1 I2 103.6(3) . .
I1 Cu1 I2 111.12(6) 2_554 .
Cu2 Cu1 I2 57.47(5) 2_554 .
Cu2 Cu1 I2 60.98(5) . .
N5 Cu1 I1 104.0(3) . .
I1 Cu1 I1 107.39(6) 2_554 .
Cu2 Cu1 I1 105.91(6) 2_554 .
Cu2 Cu1 I1 59.24(5) . .
I2 Cu1 I1 116.54(6) . .
N5 Cu1 Cu1 149.5(3) . 2_554
I1 Cu1 Cu1 60.81(6) 2_554 2_554
Cu2 Cu1 Cu1 58.13(5) 2_554 2_554
Cu2 Cu1 Cu1 57.86(5) . 2_554
I2 Cu1 Cu1 105.98(3) . 2_554
I1 Cu1 Cu1 55.63(5) . 2_554
N1 Cu2 I2 111.2(3) . 2_554
N1 Cu2 Cu1 152.5(3) . 2_554
I2 Cu2 Cu1 61.69(5) 2_554 2_554
N1 Cu2 Cu2 143.4(3) . 2_554
I2 Cu2 Cu2 62.45(5) 2_554 2_554
Cu1 Cu2 Cu2 60.12(5) 2_554 2_554
N1 Cu2 Cu1 133.8(3) . .
I2 Cu2 Cu1 114.23(6) 2_554 .
Cu1 Cu2 Cu1 64.02(7) 2_554 .
Cu2 Cu2 Cu1 59.83(5) 2_554 .
N1 Cu2 I1 107.6(3) . .
I2 Cu2 I1 112.28(5) 2_554 .
Cu1 Cu2 I1 58.34(5) 2_554 .
Cu2 Cu2 I1 107.85(3) 2_554 .
Cu1 Cu2 I1 61.97(5) . .
N1 Cu2 I2 97.6(3) . .
I2 Cu2 I2 109.27(6) 2_554 .
Cu1 Cu2 I2 109.81(6) 2_554 .
Cu2 Cu2 I2 57.01(5) 2_554 .
Cu1 Cu2 I2 59.77(5) . .
I1 Cu2 I2 117.94(5) . .
N4 Cu3 Cu3 175.7(3) . 7_456
N4 Cu3 I3 116.8(3) . 7_456
Cu3 Cu3 I3 61.39(7) 7_456 7_456
N4 Cu3 I3 120.6(3) . .
Cu3 Cu3 I3 61.12(7) 7_456 .
I3 Cu3 I3 122.52(6) 7_456 .
Cu1 I1 Cu2 60.44(4) 2_554 .
Cu1 I1 Cu1 63.57(6) 2_554 .
Cu2 I1 Cu1 58.80(4) . .
Cu2 I2 Cu1 60.84(4) 2_554 .
Cu2 I2 Cu2 60.54(5) 2_554 .
Cu1 I2 Cu2 59.25(4) . .
Cu3 I3 Cu3 57.48(6) 7_456 .
N1 C1 N2 111.4(11) . .
N1 C1 H1 124.3 . .
N2 C1 H1 124.3 . .
C3 C2 N1 108.8(11) . .
C3 C2 H2 125.6 . .
N1 C2 H2 125.6 . .
C2 C3 N2 107.2(11) . .
C2 C3 H3 126.4 . .
N2 C3 H3 126.4 . .
C5 C4 N2 106.5(12) . .
C5 C4 H4A 110.4 . .
N2 C4 H4A 110.4 . .
C5 C4 H4B 110.4 . .
N2 C4 H4B 110.4 . .
H4A C4 H4B 108.6 . .
C4 C5 C6 106.8(15) . .
C4 C5 H5A 110.4 . .
C6 C5 H5A 110.4 . .
C4 C5 H5B 110.4 . .
C6 C5 H5B 110.4 . .
H5A C5 H5B 108.6 . .
C7 C6 C5 115.6(13) . .
C7 C6 H6A 108.4 . .
C5 C6 H6A 108.4 . .
C7 C6 H6B 108.4 . .
C5 C6 H6B 108.4 . .
H6A C6 H6B 107.4 . .
C6 C7 N3 113.2(11) . .
C6 C7 H7A 108.9 . .
N3 C7 H7A 108.9 . .
C6 C7 H7B 108.9 . .
N3 C7 H7B 108.9 . .
H7A C7 H7B 107.8 . .
C9 C8 N3 108.9(11) . .
C9 C8 H8 125.6 . .
N3 C8 H8 125.6 . .
C8 C9 N4 107.8(11) . .
C8 C9 H9 126.1 . .
N4 C9 H9 126.1 . .
N3 C10 N4 111.6(11) . .
N3 C10 H10 124.2 . .
N4 C10 H10 124.2 . .
C12 C11 N5 111.5(11) . .
C12 C11 H11 124.3 . .
N5 C11 H11 124.3 . .
N6 C12 C11 105.9(16) . .
N6 C12 N6A 25.3(14) . .
C11 C12 N6A 101.0(15) . .
N6 C12 H12A 127.2 . .
C11 C12 H12A 126.7 . .
N6A C12 H12A 124.0 . .
N6A C13 N6 29.4(18) . .
N6A C13 N5 112(4) . .
N6 C13 N5 114(3) . .
N6A C13 H13A 124.4 . .
N6 C13 H13A 125.2 . .
N5 C13 H13A 119.9 . .
N6A C13 H13B 109.7 . .
N6 C13 H13B 132.2 . .
N5 C13 H13B 103.7 . .
H13A C13 H13B 40.4 . .
N5 C13A N6A 110(3) . .
N5 C13A N6 100(3) . .

loop_
_geom_bond_atom_site_label_1
_geom_bond_atom_site_label_2
_geom_bond_distance
_geom_bond_site_symmetry_2
_geom_bond_publ_flag
Cu1 N5 2.021(9) . y
Cu1 I1 2.6568(18) 2_554 y
Cu1 Cu2 2.715(2) 2_554 y
Cu1 Cu2 2.723(2) . y
Cu1 I2 2.7374(18) . y
Cu1 I1 2.8101(19) . y
Cu1 Cu1 2.882(3) 2_554 y
Cu2 N1 2.031(8) . y
Cu2 I2 2.6214(17) 2_554 y
Cu2 Cu1 2.715(2) 2_554 ?
Cu2 Cu2 2.721(3) 2_554 y
Cu2 I1 2.7356(17) . y
Cu2 I2 2.7707(16) . y
Cu3 N4 1.945(9) . y
Cu3 Cu3 2.480(3) 7_456 y
Cu3 I3 2.5749(19) 7_456 y
Cu3 I3 2.5816(18) . y
I1 Cu1 2.6568(18) 2_554 ?
I2 Cu2 2.6214(17) 2_554 ?
I3 Cu3 2.5749(19) 7_456 ?
C1 N1 1.290(15) . ?
C1 N2 1.340(15) . ?
C1 H1 0.9300 . ?
C2 C3 1.331(16) . ?
C2 N1 1.373(13) . ?
C2 H2 0.9300 . ?
C3 N2 1.349(16) . ?
C3 H3 0.9300 . ?
C4 C5 1.46(2) . ?
C4 N2 1.556(17) . ?
C4 H4A 0.9700 . ?
C4 H4B 0.9700 . ?
C5 C6 1.58(2) . ?
C5 H5A 0.9700 . ?
C5 H5B 0.9700 . ?
C6 C7 1.39(2) . ?
C6 H6A 0.9700 . ?
C6 H6B 0.9700 . ?
C7 N3 1.483(15) . ?
C7 H7A 0.9700 . ?
C7 H7B 0.9700 . ?
C8 C9 1.347(17) . ?
C8 N3 1.373(16) . ?
C8 H8 0.9300 . ?
C9 N4 1.379(14) . ?
C9 H9 0.9300 . ?
C10 N3 1.337(14) . ?
C10 N4 1.337(14) . ?
C10 H10 0.9300 . ?
C11 C12 1.336(17) . ?
C11 N5 1.372(13) . ?
C11 H11 0.9300 . ?
C12 N6 1.32(3) . ?
C12 N6A 1.48(3) . ?
C12 H12A 0.9751 . ?
C13 N6A 1.23(6) . ?
C13 N6 1.27(4) . ?
C13 N5 1.37(4) . ?
C13 H13A 0.9760 . ?
C13 H13B 1.2419 . ?
C13A N5 1.29(4) . ?
C13A N6A 1.35(4) . ?
C13A N6 1.58(5) . ?
C13A H13A 1.0782 . ?
C13A H13B 0.9779 . ?
C14 C15A 0.76(3) . ?
C14 C14A 1.17(4) . ?
C14 C15 1.20(4) . ?
C14 N6 1.67(4) . ?
C14 N6A 1.92(4) . ?
C14 H14A 0.9745 . ?
C14 H14B 1.1670 . ?
C14 H15C 1.2283 . ?
C14 H15D 1.0778 . ?
C14A C15 0.85(3) . ?
C14A N6A 1.40(4) . ?
C14A N6 1.58(4) . ?
C14A C15A 1.65(4) . ?
C14A H14C 0.9746 . ?
C14A H14D 1.1227 . ?
C14A H15A 0.9486 . ?
C14A H15B 1.2508 . ?
C15 C15A 1.27(4) . ?
C15 C15A 1.59(4) 2 ?
C15 H14C 1.1625 . ?
C15 H14D 1.2311 . ?
C15 H15A 0.9770 . ?
C15 H15B 0.9748 . ?
C15A C15 1.59(4) 2 ?
C15A C15A 1.79(6) 2 ?
C15A H14A 1.2110 . ?
C15A H14B 0.9030 . ?
C15A H15C 0.9783 . ?
C15A H15D 0.9748 . ?
N6 N6A 0.63(3) . ?
